data_7036326
loop_
_publ_author_name
'Bresien, Jonas'
'Faust, Kirill'
'Hering-Junghans, Christian'
'Rothe, Julia'
'Schulz, Axel'
'Villinger, Alexander'

_publ_section_title
;
 Synthetic strategies to bicyclic tetraphosphanes using P1, P2 and P4
 building blocks.
;
_journal_issue 5
_journal_name_full 'Dalton transactions (Cambridge, England : 2003)'
_journal_page_first 1998
_journal_page_last 2007
_journal_paper_doi 10.1039/c5dt02757h
_journal_volume 45
_journal_year 2016
_chemical_formula_moiety 'C36 H58 Cl3 Ga P4, 1.5(C H2 Cl2)'
_chemical_formula_sum 'C37.5 H61 Cl6 Ga P4'
_chemical_formula_weight 918.16
_chemical_name_systematic
;
 ?
;
_space_group_IT_number 11
_symmetry_cell_setting monoclinic
_symmetry_Int_Tables_number 11
_symmetry_space_group_name_Hall '-P 2yb'
_symmetry_space_group_name_H-M 'P 1 21/m 1'
_atom_sites_solution_hydrogens geom
_atom_sites_solution_primary direct
_atom_sites_solution_secondary difmap
_audit_creation_method SHELXL-97
_audit_update_record
;
2015-07-20 deposited with the CCDC.
2015-08-28 downloaded from the CCDC.
;
_cell_angle_alpha 90.00
_cell_angle_beta 91.834(2)
_cell_angle_gamma 90.00
_cell_formula_units_Z 2
_cell_length_a 13.3333(4)
_cell_length_b 12.9538(4)
_cell_length_c 14.1349(5)
_cell_measurement_reflns_used 9971
_cell_measurement_temperature 173(2)
_cell_measurement_theta_max 64.808
_cell_measurement_theta_min 5.194
_cell_volume 2440.09(14)
_computing_cell_refinement 'Bruker Apex v2.0-2'
_computing_data_collection 'Bruker Apex v2.0-2'
_computing_data_reduction 'Bruker SAINT'
_computing_molecular_graphics 'ORTEP-3 (Farrugia, 1997)'
_computing_publication_material SHELXL-97
_computing_structure_refinement 'SHELXL-97 (Sheldrick, 1997)'
_computing_structure_solution 'SHELXS-97 (Sheldrick, 1997)'
_diffrn_ambient_temperature 173(2)
_diffrn_measured_fraction_theta_full 0.998
_diffrn_measured_fraction_theta_max 0.998
_diffrn_measurement_device_type 'Bruker Apex Kappa II-CCD-diffractometer'
_diffrn_measurement_method 'phi and omega scans'
_diffrn_radiation_monochromator graphite
_diffrn_radiation_source 'sealed tube'
_diffrn_radiation_type MoK\a
_diffrn_radiation_wavelength 0.71073
_diffrn_reflns_av_R_equivalents 0.0347
_diffrn_reflns_av_sigmaI/netI 0.0272
_diffrn_reflns_limit_h_max 19
_diffrn_reflns_limit_h_min -18
_diffrn_reflns_limit_k_max 19
_diffrn_reflns_limit_k_min -19
_diffrn_reflns_limit_l_max 21
_diffrn_reflns_limit_l_min -20
_diffrn_reflns_number 43086
_diffrn_reflns_theta_full 32.00
_diffrn_reflns_theta_max 32.00
_diffrn_reflns_theta_min 1.53
_exptl_absorpt_coefficient_mu 1.047
_exptl_absorpt_correction_T_max 0.7510
_exptl_absorpt_correction_T_min 0.6225
_exptl_absorpt_correction_type multi-scan
_exptl_absorpt_process_details '(SADABS; Sheldrick, 2004)'
_exptl_crystal_colour yellow
_exptl_crystal_density_diffrn 1.250
_exptl_crystal_density_method 'not measured'
_exptl_crystal_description block
_exptl_crystal_F_000 958
_exptl_crystal_size_max 0.50
_exptl_crystal_size_mid 0.37
_exptl_crystal_size_min 0.29
_platon_squeeze_details
;
The unit cell contains three dichloromethane molecules which have been treated 
as a diffuse contribution to the overall scattering without specific atom 
positions by SQUEEZE/PLATON.
;
_refine_diff_density_max 0.351
_refine_diff_density_min -0.246
_refine_diff_density_rms 0.044
_refine_ls_extinction_method none
_refine_ls_goodness_of_fit_ref 1.092
_refine_ls_hydrogen_treatment constr
_refine_ls_matrix_type full
_refine_ls_number_parameters 256
_refine_ls_number_reflns 8787
_refine_ls_number_restraints 0
_refine_ls_restrained_S_all 1.092
_refine_ls_R_factor_all 0.0311
_refine_ls_R_factor_gt 0.0259
_refine_ls_shift/su_max 0.001
_refine_ls_shift/su_mean 0.000
_refine_ls_structure_factor_coef Fsqd
_refine_ls_weighting_details 'calc w=1/[\s^2^(Fo^2^)+(0.0394P)^2^+0.0339P] where P=(Fo^2^+2Fc^2^)/3'
_refine_ls_weighting_scheme calc
_refine_ls_wR_factor_gt 0.0710
_refine_ls_wR_factor_ref 0.0726
_reflns_number_gt 7521
_reflns_number_total 8787
_reflns_threshold_expression >2\s(I)
_cod_data_source_file c5dt02757h2.cif
_cod_data_source_block jb73_2_endo_exo_MesP4Mes_GaCl3_CH2Cl2
_cod_depositor_comments 'Adding full bibliography for 7036321--7036328.cif.'
_cod_original_sg_symbol_H-M 'P 21/m'
_cod_original_formula_sum 'C37.50 H61 Cl6 Ga P4'
_cod_database_code 7036326

loop_
_symmetry_equiv_pos_as_xyz
'x, y, z'
'-x, y+1/2, -z'
'-x, -y, -z'
'x, -y-1/2, z'

loop_
_atom_site_label
_atom_site_type_symbol
_atom_site_fract_x
_atom_site_fract_y
_atom_site_fract_z
_atom_site_U_iso_or_equiv
_atom_site_adp_type
_atom_site_occupancy
_atom_site_symmetry_multiplicity
_atom_site_calc_flag
_atom_site_refinement_flags
P1 P 0.24910(2) 0.2500 0.36174(2) 0.02374(7) Uani 1 2 d S
P2 P 0.104957(17) 0.335274(17) 0.335524(16) 0.02524(5) Uani 1 1 d .
P3 P 0.09508(2) 0.2500 0.20195(2) 0.01988(6) Uani 1 2 d S
Ga1 Ga -0.079568(9) 0.2500 0.155267(9) 0.02386(4) Uani 1 2 d S
Cl1 Cl -0.10272(3) 0.2500 0.00349(2) 0.03360(7) Uani 1 2 d S
Cl2 Cl -0.13959(2) 0.38710(2) 0.21978(2) 0.04639(7) Uani 1 1 d .
C1 C 0.24029(9) 0.2500 0.49335(8) 0.0253(2) Uani 1 2 d S
C2 C 0.22500(7) 0.34441(7) 0.54178(6) 0.02790(17) Uani 1 1 d .
C3 C 0.17039(8) 0.34158(7) 0.62465(7) 0.03106(19) Uani 1 1 d .
H3 H 0.1564 0.4047 0.6558 0.037 Uiso 1 1 calc R
C4 C 0.13573(11) 0.2500 0.66329(9) 0.0304(3) Uani 1 2 d S
C5 C 0.27147(8) 0.45028(8) 0.51668(7) 0.0357(2) Uani 1 1 d .
C6 C 0.34479(9) 0.44665(9) 0.43514(8) 0.0439(3) Uani 1 1 d .
H6A H 0.3072 0.4360 0.3752 0.066 Uiso 1 1 calc R
H6B H 0.3922 0.3897 0.4456 0.066 Uiso 1 1 calc R
H6C H 0.3817 0.5120 0.4326 0.066 Uiso 1 1 calc R
C7 C 0.19132(11) 0.53248(8) 0.49664(9) 0.0474(3) Uani 1 1 d .
H7A H 0.2238 0.5988 0.4844 0.071 Uiso 1 1 calc R
H7B H 0.1487 0.5391 0.5516 0.071 Uiso 1 1 calc R
H7C H 0.1501 0.5122 0.4411 0.071 Uiso 1 1 calc R
C8 C 0.33561(11) 0.48459(11) 0.60448(8) 0.0510(3) Uani 1 1 d .
H8A H 0.3861 0.4317 0.6198 0.077 Uiso 1 1 calc R
H8B H 0.2921 0.4939 0.6584 0.077 Uiso 1 1 calc R
H8C H 0.3692 0.5500 0.5908 0.077 Uiso 1 1 calc R
C9 C 0.06598(13) 0.2500 0.74725(11) 0.0396(3) Uani 1 2 d S
C10 C 0.1196(3) 0.3056(3) 0.83293(19) 0.0752(10) Uani 0.50 1 d P
H10A H 0.1777 0.2648 0.8549 0.113 Uiso 0.50 1 calc PR
H10B H 0.0727 0.3129 0.8845 0.113 Uiso 0.50 1 calc PR
H10C H 0.1421 0.3741 0.8132 0.113 Uiso 0.50 1 calc PR
C11 C -0.0241(3) 0.3185(4) 0.7217(3) 0.0929(14) Uani 0.50 1 d P
H11A H -0.0651 0.2855 0.6715 0.139 Uiso 0.50 1 calc PR
H11B H -0.0005 0.3857 0.6995 0.139 Uiso 0.50 1 calc PR
H11C H -0.0645 0.3284 0.7777 0.139 Uiso 0.50 1 calc PR
C12 C 0.0381(3) 0.1469(2) 0.7805(2) 0.0651(9) Uani 0.50 1 d P
H12A H 0.0989 0.1077 0.7975 0.098 Uiso 0.50 1 calc PR
H12B H 0.0002 0.1106 0.7301 0.098 Uiso 0.50 1 calc PR
H12C H -0.0035 0.1535 0.8362 0.098 Uiso 0.50 1 calc PR
C13 C 0.21298(8) 0.2500 0.13950(8) 0.0195(2) Uani 1 2 d S
C14 C 0.26468(6) 0.34486(6) 0.13028(6) 0.02291(15) Uani 1 1 d .
C15 C 0.36924(6) 0.34140(7) 0.13589(7) 0.02831(18) Uani 1 1 d .
H15 H 0.4054 0.4045 0.1327 0.034 Uiso 1 1 calc R
C16 C 0.42294(9) 0.2500 0.14588(9) 0.0293(3) Uani 1 2 d S
C17 C 0.21671(7) 0.45069(7) 0.10612(7) 0.02843(17) Uani 1 1 d .
C18 C 0.10345(7) 0.44765(8) 0.08479(8) 0.0348(2) Uani 1 1 d .
H18A H 0.0878 0.3911 0.0407 0.052 Uiso 1 1 calc R
H18B H 0.0819 0.5133 0.0563 0.052 Uiso 1 1 calc R
H18C H 0.0682 0.4366 0.1437 0.052 Uiso 1 1 calc R
C19 C 0.23892(9) 0.53018(8) 0.18442(9) 0.0424(2) Uani 1 1 d .
H19A H 0.2040 0.5103 0.2416 0.064 Uiso 1 1 calc R
H19B H 0.2156 0.5984 0.1633 0.064 Uiso 1 1 calc R
H19C H 0.3114 0.5327 0.1984 0.064 Uiso 1 1 calc R
C20 C 0.26456(9) 0.48843(10) 0.01435(9) 0.0466(3) Uani 1 1 d .
H20A H 0.3368 0.4981 0.0257 0.070 Uiso 1 1 calc R
H20B H 0.2340 0.5541 -0.0053 0.070 Uiso 1 1 calc R
H20C H 0.2532 0.4370 -0.0357 0.070 Uiso 1 1 calc R
C21 C 0.53699(12) 0.241(3) 0.16545(13) 0.035(3) Uani 0.50 1 d P
C22 C 0.5574(2) 0.2880(3) 0.2626(2) 0.0734(11) Uani 0.50 1 d P
H22A H 0.5357 0.3603 0.2624 0.110 Uiso 0.50 1 calc PR
H22B H 0.6295 0.2845 0.2783 0.110 Uiso 0.50 1 calc PR
H22C H 0.5204 0.2495 0.3098 0.110 Uiso 1 2 calc SR
C23 C 0.58954(18) 0.3006(3) 0.0891(3) 0.0875(14) Uani 0.50 1 d P
H23A H 0.5691 0.3732 0.0908 0.131 Uiso 0.50 1 calc PR
H23B H 0.5713 0.2711 0.0271 0.131 Uiso 0.50 1 calc PR
H23C H 0.6623 0.2957 0.1001 0.131 Uiso 0.50 1 calc PR
C24 C 0.57812(17) 0.1303(2) 0.1693(3) 0.0623(8) Uani 0.50 1 d P
H24A H 0.5482 0.0931 0.2218 0.093 Uiso 0.50 1 calc PR
H24B H 0.6512 0.1321 0.1791 0.093 Uiso 0.50 1 calc PR
H24C H 0.5612 0.0950 0.1096 0.093 Uiso 0.50 1 calc PR

loop_
_atom_site_aniso_label
_atom_site_aniso_U_11
_atom_site_aniso_U_22
_atom_site_aniso_U_33
_atom_site_aniso_U_23
_atom_site_aniso_U_13
_atom_site_aniso_U_12
P1 0.02214(14) 0.03071(15) 0.01838(13) 0.000 0.00081(11) 0.000
P2 0.02467(11) 0.02830(10) 0.02287(10) -0.00350(8) 0.00261(8) 0.00216(8)
P3 0.01621(13) 0.02376(13) 0.01971(13) 0.000 0.00106(10) 0.000
Ga1 0.01707(7) 0.02954(7) 0.02496(7) 0.000 0.00058(5) 0.000
Cl1 0.03715(17) 0.03733(16) 0.02602(14) 0.000 -0.00352(12) 0.000
Cl2 0.03042(12) 0.05393(16) 0.05475(16) -0.02253(13) 0.00026(11) 0.01256(11)
C1 0.0243(5) 0.0326(6) 0.0188(5) 0.000 0.0000(4) 0.000
C2 0.0305(4) 0.0316(4) 0.0215(4) -0.0005(3) -0.0002(3) -0.0038(3)
C3 0.0396(5) 0.0299(4) 0.0240(4) -0.0033(3) 0.0052(4) -0.0020(4)
C4 0.0356(7) 0.0329(6) 0.0229(6) 0.000 0.0056(5) 0.000
C5 0.0447(6) 0.0356(5) 0.0270(4) -0.0035(4) 0.0025(4) -0.0138(4)
C6 0.0504(6) 0.0487(6) 0.0330(5) -0.0026(5) 0.0077(4) -0.0233(5)
C7 0.0651(8) 0.0299(5) 0.0472(6) 0.0006(4) 0.0029(6) -0.0075(5)
C8 0.0598(7) 0.0592(7) 0.0339(5) -0.0095(5) 0.0003(5) -0.0269(6)
C9 0.0493(8) 0.0386(7) 0.0318(7) 0.000 0.0169(6) 0.000
C10 0.110(3) 0.084(2) 0.0330(12) -0.0174(13) 0.0306(15) -0.032(2)
C11 0.066(2) 0.128(3) 0.088(3) 0.041(3) 0.049(2) 0.050(2)
C12 0.094(3) 0.0453(13) 0.0588(18) -0.0070(12) 0.0502(18) -0.0131(15)
C13 0.0166(5) 0.0253(5) 0.0166(4) 0.000 0.0000(4) 0.000
C14 0.0208(4) 0.0276(4) 0.0203(3) 0.0020(3) 0.0002(3) -0.0018(3)
C15 0.0210(4) 0.0357(4) 0.0283(4) 0.0028(3) 0.0019(3) -0.0069(3)
C16 0.0173(5) 0.0471(7) 0.0236(6) 0.000 0.0011(4) 0.000
C17 0.0285(4) 0.0257(4) 0.0311(4) 0.0058(3) -0.0002(3) -0.0021(3)
C18 0.0304(5) 0.0298(4) 0.0438(5) 0.0103(4) -0.0041(4) 0.0022(4)
C19 0.0487(6) 0.0272(4) 0.0508(6) -0.0028(4) -0.0071(5) -0.0016(4)
C20 0.0462(6) 0.0489(6) 0.0452(6) 0.0234(5) 0.0072(5) 0.0005(5)
C21 0.0161(6) 0.050(10) 0.0405(8) 0.0007(17) -0.0014(5) -0.006(3)
C22 0.0363(12) 0.114(3) 0.0684(17) -0.0396(17) -0.0208(12) 0.0045(13)
C23 0.0205(11) 0.141(3) 0.101(2) 0.062(2) 0.0047(13) -0.0108(14)
C24 0.0216(10) 0.0607(16) 0.104(2) -0.0086(16) -0.0122(12) 0.0107(10)

loop_
_atom_type_symbol
_atom_type_description
_atom_type_scat_dispersion_real
_atom_type_scat_dispersion_imag
_atom_type_scat_source
C C 0.0033 0.0016 'International Tables Vol C Tables 4.2.6.8 and 6.1.1.4'
H H 0.0000 0.0000 'International Tables Vol C Tables 4.2.6.8 and 6.1.1.4'
P P 0.1023 0.0942 'International Tables Vol C Tables 4.2.6.8 and 6.1.1.4'
Cl Cl 0.1484 0.1585 'International Tables Vol C Tables 4.2.6.8 and 6.1.1.4'
Ga Ga 0.2307 1.6083 'International Tables Vol C Tables 4.2.6.8 and 6.1.1.4'

loop_
_geom_angle_atom_site_label_1
_geom_angle_atom_site_label_2
_geom_angle_atom_site_label_3
_geom_angle
_geom_angle_site_symmetry_1
_geom_angle_site_symmetry_3
C1 P1 P2 94.81(4) . 4_565
C1 P1 P2 94.81(4) . .
P2 P1 P2 59.170(14) 4_565 .
P3 P2 P2 59.675(7) . 4_565
P3 P2 P1 85.487(12) . .
P2 P2 P1 60.415(7) 4_565 .
C13 P3 P2 112.83(3) . .
C13 P3 P2 112.83(3) . 4_565
P2 P3 P2 60.649(14) . 4_565
C13 P3 Ga1 135.18(4) . .
P2 P3 Ga1 105.567(12) . .
P2 P3 Ga1 105.567(12) 4_565 .
Cl1 Ga1 Cl2 112.107(10) . 4_565
Cl1 Ga1 Cl2 112.107(10) . .
Cl2 Ga1 Cl2 110.487(19) 4_565 .
Cl1 Ga1 P3 112.336(13) . .
Cl2 Ga1 P3 104.659(9) 4_565 .
Cl2 Ga1 P3 104.659(9) . .
C2 C1 C2 119.00(11) . 4_565
C2 C1 P1 119.66(5) . .
C2 C1 P1 119.66(5) 4_565 .
C3 C2 C1 117.89(8) . .
C3 C2 C5 115.92(8) . .
C1 C2 C5 125.95(9) . .
C4 C3 C2 122.63(9) . .
C4 C3 H3 118.7 . .
C2 C3 H3 118.7 . .
C3 C4 C3 117.02(12) 4_565 .
C3 C4 C9 121.47(6) 4_565 .
C3 C4 C9 121.47(6) . .
C7 C5 C6 109.90(9) . .
C7 C5 C8 108.26(10) . .
C6 C5 C8 105.17(9) . .
C7 C5 C2 112.10(9) . .
C6 C5 C2 114.41(8) . .
C8 C5 C2 106.54(8) . .
C5 C6 H6A 109.5 . .
C5 C6 H6B 109.5 . .
H6A C6 H6B 109.5 . .
C5 C6 H6C 109.5 . .
H6A C6 H6C 109.5 . .
H6B C6 H6C 109.5 . .
C5 C7 H7A 109.5 . .
C5 C7 H7B 109.5 . .
H7A C7 H7B 109.5 . .
C5 C7 H7C 109.5 . .
H7A C7 H7C 109.5 . .
H7B C7 H7C 109.5 . .
C5 C8 H8A 109.5 . .
C5 C8 H8B 109.5 . .
H8A C8 H8B 109.5 . .
C5 C8 H8C 109.5 . .
H8A C8 H8C 109.5 . .
H8B C8 H8C 109.5 . .
C12 C9 C12 131.0(2) 4_565 .
C12 C9 C11 113.5(3) 4_565 4_565
C12 C9 C11 48.8(2) . 4_565
C12 C9 C11 48.8(2) 4_565 .
C12 C9 C11 113.5(3) . .
C11 C9 C11 71.1(4) 4_565 .
C12 C9 C4 114.52(12) 4_565 .
C12 C9 C4 114.52(12) . .
C11 C9 C4 108.02(16) 4_565 .
C11 C9 C4 108.02(16) . .
C12 C9 C10 56.4(2) 4_565 .
C12 C9 C10 106.6(2) . .
C11 C9 C10 142.0(2) 4_565 .
C11 C9 C10 104.6(3) . .
C4 C9 C10 109.07(16) . .
C12 C9 C10 106.6(2) 4_565 4_565
C12 C9 C10 56.4(2) . 4_565
C11 C9 C10 104.6(3) 4_565 4_565
C11 C9 C10 142.0(2) . 4_565
C4 C9 C10 109.07(16) . 4_565
C10 C9 C10 54.9(3) . 4_565
C9 C10 H10A 109.5 . .
C9 C10 H10B 109.5 . .
H10A C10 H10B 109.5 . .
C9 C10 H10C 109.5 . .
H10A C10 H10C 109.5 . .
H10B C10 H10C 109.5 . .
C9 C11 H11A 109.5 . .
C9 C11 H11B 109.5 . .
H11A C11 H11B 109.5 . .
C9 C11 H11C 109.5 . .
H11A C11 H11C 109.5 . .
H11B C11 H11C 109.5 . .
C9 C12 H12A 109.5 . .
C9 C12 H12B 109.5 . .
H12A C12 H12B 109.5 . .
C9 C12 H12C 109.5 . .
H12A C12 H12C 109.5 . .
H12B C12 H12C 109.5 . .
C14 C13 C14 120.27(10) 4_565 .
C14 C13 P3 118.23(5) 4_565 .
C14 C13 P3 118.23(5) . .
C15 C14 C13 117.09(8) . .
C15 C14 C17 116.53(7) . .
C13 C14 C17 126.17(7) . .
C16 C15 C14 122.99(8) . .
C16 C15 H15 118.5 . .
C14 C15 H15 118.5 . .
C15 C16 C15 117.01(11) 4_565 .
C15 C16 C21 125.6(14) 4_565 4_565
C15 C16 C21 117.3(14) . 4_565
C15 C16 C21 117.3(14) 4_565 .
C15 C16 C21 125.6(14) . .
C21 C16 C21 8(3) 4_565 .
C18 C17 C19 109.02(9) . .
C18 C17 C20 105.92(8) . .
C19 C17 C20 108.57(9) . .
C18 C17 C14 114.78(7) . .
C19 C17 C14 111.53(8) . .
C20 C17 C14 106.70(8) . .
C17 C18 H18A 109.5 . .
C17 C18 H18B 109.5 . .
H18A C18 H18B 109.5 . .
C17 C18 H18C 109.5 . .
H18A C18 H18C 109.5 . .
H18B C18 H18C 109.5 . .
C17 C19 H19A 109.5 . .
C17 C19 H19B 109.5 . .
H19A C19 H19B 109.5 . .
C17 C19 H19C 109.5 . .
H19A C19 H19C 109.5 . .
H19B C19 H19C 109.5 . .
C17 C20 H20A 109.5 . .
C17 C20 H20B 109.5 . .
H20A C20 H20B 109.5 . .
C17 C20 H20C 109.5 . .
H20A C20 H20C 109.5 . .
H20B C20 H20C 109.5 . .
C21 C21 C23 112.6(14) 4_565 4_565
C21 C21 C22 105.3(14) 4_565 4_565
C23 C21 C22 122.8(18) 4_565 4_565
C21 C21 C23 59.6(12) 4_565 .
C23 C21 C23 53.0(4) 4_565 .
C22 C21 C23 137.3(9) 4_565 .
C21 C21 C22 66.5(13) 4_565 .
C23 C21 C22 139.9(2) 4_565 .
C22 C21 C22 38.8(3) 4_565 .
C23 C21 C22 111.7(19) . .
C21 C21 C24 159.1(5) 4_565 .
C23 C21 C24 58.9(12) 4_565 .
C22 C21 C24 70.3(13) 4_565 .
C23 C21 C24 109.0(9) . .
C22 C21 C24 106.6(10) . .
C21 C21 C16 85.8(14) 4_565 .
C23 C21 C16 113.7(7) 4_565 .
C22 C21 C16 110.2(4) 4_565 .
C23 C21 C16 108.2(11) . .
C22 C21 C16 106.3(9) . .
C24 C21 C16 115.0(19) . .
C21 C21 C24 18.3(4) 4_565 4_565
C23 C21 C24 103.1(12) 4_565 4_565
C22 C21 C24 99.9(13) 4_565 4_565
C23 C21 C24 52.4(10) . 4_565
C22 C21 C24 63.0(12) . 4_565
C24 C21 C24 140.8(2) . 4_565
C16 C21 C24 104.1(18) . 4_565
C21 C22 H22A 109.5 . .
C21 C22 H22B 109.5 . .
H22A C22 H22B 109.5 . .
C21 C22 H22C 109.5 . .
H22A C22 H22C 109.5 . .
H22B C22 H22C 109.5 . .
C21 C23 H23A 109.5 . .
C21 C23 H23B 109.5 . .
H23A C23 H23B 109.5 . .
C21 C23 H23C 109.5 . .
H23A C23 H23C 109.5 . .
H23B C23 H23C 109.5 . .
C21 C24 H24A 109.5 . .
C21 C24 H24B 109.5 . .
H24A C24 H24B 109.5 . .
C21 C24 H24C 109.5 . .
H24A C24 H24C 109.5 . .
H24B C24 H24C 109.5 . .

loop_
_geom_bond_atom_site_label_1
_geom_bond_atom_site_label_2
_geom_bond_distance
_geom_bond_site_symmetry_2
P1 C1 1.8678(12) .
P1 P2 2.2373(4) 4_565
P1 P2 2.2373(4) .
P2 P3 2.1878(3) .
P2 P2 2.2092(5) 4_565
P3 C13 1.8273(11) .
P3 P2 2.1878(3) 4_565
P3 Ga1 2.3999(3) .
Ga1 Cl1 2.1576(4) .
Ga1 Cl2 2.1617(3) 4_565
Ga1 Cl2 2.1617(3) .
C1 C2 1.4195(11) .
C1 C2 1.4195(11) 4_565
C2 C3 1.3994(13) .
C2 C5 1.5507(13) .
C3 C4 1.3912(12) .
C3 H3 0.9500 .
C4 C3 1.3912(12) 4_565
C4 C9 1.531(2) .
C5 C7 1.5286(17) .
C5 C6 1.5357(15) .
C5 C8 1.5496(15) .
C6 H6A 0.9800 .
C6 H6B 0.9800 .
C6 H6C 0.9800 .
C7 H7A 0.9800 .
C7 H7B 0.9800 .
C7 H7C 0.9800 .
C8 H8A 0.9800 .
C8 H8B 0.9800 .
C8 H8C 0.9800 .
C9 C12 1.468(3) 4_565
C9 C12 1.468(3) .
C9 C11 1.528(4) 4_565
C9 C11 1.528(4) .
C9 C10 1.562(3) .
C9 C10 1.562(3) 4_565
C10 H10A 0.9800 .
C10 H10B 0.9800 .
C10 H10C 0.9800 .
C11 H11A 0.9800 .
C11 H11B 0.9800 .
C11 H11C 0.9800 .
C12 H12A 0.9800 .
C12 H12B 0.9800 .
C12 H12C 0.9800 .
C13 C14 1.4170(10) 4_565
C13 C14 1.4170(10) .
C14 C15 1.3946(12) .
C14 C17 1.5463(12) .
C15 C16 1.3886(11) .
C15 H15 0.9500 .
C16 C15 1.3886(11) 4_565
C16 C21 1.541(3) 4_565
C16 C21 1.541(3) .
C17 C18 1.5310(13) .
C17 C19 1.5336(14) .
C17 C20 1.5433(14) .
C18 H18A 0.9800 .
C18 H18B 0.9800 .
C18 H18C 0.9800 .
C19 H19A 0.9800 .
C19 H19B 0.9800 .
C19 H19C 0.9800 .
C20 H20A 0.9800 .
C20 H20B 0.9800 .
C20 H20C 0.9800 .
C21 C21 0.22(7) 4_565
C21 C23 1.413(15) 4_565
C21 C22 1.443(10) 4_565
C21 C23 1.513(19) .
C21 C22 1.517(15) .
C21 C24 1.54(3) .
C21 C24 1.75(4) 4_565
C22 H22A 0.9800 .
C22 H22B 0.9800 .
C22 H22C 0.9800 .
C23 H23A 0.9800 .
C23 H23B 0.9800 .
C23 H23C 0.9800 .
C24 H24A 0.9800 .
C24 H24B 0.9800 .
C24 H24C 0.9800 .

loop_
_geom_torsion_atom_site_label_1
_geom_torsion_atom_site_label_2
_geom_torsion_atom_site_label_3
_geom_torsion_atom_site_label_4
_geom_torsion
_geom_torsion_site_symmetry_1
_geom_torsion_site_symmetry_4
C1 P1 P2 P3 -150.22(2) . .
P2 P1 P2 P3 -57.480(10) 4_565 .
C1 P1 P2 P2 -92.74(2) . 4_565
P2 P2 P3 C13 -104.25(2) 4_565 .
P1 P2 P3 C13 -46.09(2) . .
P1 P2 P3 P2 58.157(11) . 4_565
P2 P2 P3 Ga1 99.378(9) 4_565 .
P1 P2 P3 Ga1 157.535(9) . .
C13 P3 Ga1 Cl1 0.0 . .
P2 P3 Ga1 Cl1 148.391(8) . .
P2 P3 Ga1 Cl1 -148.391(8) 4_565 .
C13 P3 Ga1 Cl2 121.872(10) . 4_565
P2 P3 Ga1 Cl2 -89.737(13) . 4_565
P2 P3 Ga1 Cl2 -26.519(14) 4_565 4_565
C13 P3 Ga1 Cl2 -121.872(10) . .
P2 P3 Ga1 Cl2 26.519(14) . .
P2 P3 Ga1 Cl2 89.737(13) 4_565 .
P2 P1 C1 C2 -112.25(9) 4_565 .
P2 P1 C1 C2 -52.85(9) . .
P2 P1 C1 C2 52.85(9) 4_565 4_565
P2 P1 C1 C2 112.25(9) . 4_565
C2 C1 C2 C3 -16.92(17) 4_565 .
P1 C1 C2 C3 148.28(8) . .
C2 C1 C2 C5 157.12(8) 4_565 .
P1 C1 C2 C5 -37.68(14) . .
C1 C2 C3 C4 3.46(16) . .
C5 C2 C3 C4 -171.17(10) . .
C2 C3 C4 C3 9.7(2) . 4_565
C2 C3 C4 C9 -172.79(12) . .
C3 C2 C5 C7 -63.60(11) . .
C1 C2 C5 C7 122.26(11) . .
C3 C2 C5 C6 170.40(9) . .
C1 C2 C5 C6 -3.74(15) . .
C3 C2 C5 C8 54.65(12) . .
C1 C2 C5 C8 -119.49(11) . .
C3 C4 C9 C12 178.8(2) 4_565 4_565
C3 C4 C9 C12 1.4(3) . 4_565
C3 C4 C9 C12 -1.4(3) 4_565 .
C3 C4 C9 C12 -178.8(2) . .
C3 C4 C9 C11 -53.6(3) 4_565 4_565
C3 C4 C9 C11 128.9(2) . 4_565
C3 C4 C9 C11 -128.9(2) 4_565 .
C3 C4 C9 C11 53.6(3) . .
C3 C4 C9 C10 117.92(19) 4_565 .
C3 C4 C9 C10 -59.5(2) . .
C3 C4 C9 C10 59.5(2) 4_565 4_565
C3 C4 C9 C10 -117.92(19) . 4_565
P2 P3 C13 C14 113.03(7) . 4_565
P2 P3 C13 C14 46.60(8) 4_565 4_565
Ga1 P3 C13 C14 -100.19(7) . 4_565
P2 P3 C13 C14 -46.60(8) . .
P2 P3 C13 C14 -113.03(7) 4_565 .
Ga1 P3 C13 C14 100.19(7) . .
C14 C13 C14 C15 -15.64(15) 4_565 .
P3 C13 C14 C15 143.56(7) . .
C14 C13 C14 C17 158.80(7) 4_565 .
P3 C13 C14 C17 -42.01(12) . .
C13 C14 C15 C16 2.77(14) . .
C17 C14 C15 C16 -172.21(9) . .
C14 C15 C16 C15 9.50(18) . 4_565
C14 C15 C16 C21 -171.47(11) . 4_565
C14 C15 C16 C21 -171.56(12) . .
C15 C14 C17 C18 170.49(8) . .
C13 C14 C17 C18 -3.97(13) . .
C15 C14 C17 C19 -64.91(11) . .
C13 C14 C17 C19 120.63(10) . .
C15 C14 C17 C20 53.50(11) . .
C13 C14 C17 C20 -120.96(10) . .
C15 C16 C21 C21 179.49(10) 4_565 4_565
C15 C16 C21 C21 0.55(11) . 4_565
C15 C16 C21 C23 67(2) 4_565 4_565
C15 C16 C21 C23 -112(2) . 4_565
C21 C16 C21 C23 -113(2) 4_565 4_565
C15 C16 C21 C22 -76(2) 4_565 4_565
C15 C16 C21 C22 105(2) . 4_565
C21 C16 C21 C22 105(2) 4_565 4_565
C15 C16 C21 C23 123.4(16) 4_565 .
C15 C16 C21 C23 -55.5(16) . .
C21 C16 C21 C23 -56.1(16) 4_565 .
C15 C16 C21 C22 -116.5(17) 4_565 .
C15 C16 C21 C22 64.6(17) . .
C21 C16 C21 C22 64.1(17) 4_565 .
C15 C16 C21 C24 1.3(3) 4_565 .
C15 C16 C21 C24 -177.6(2) . .
C21 C16 C21 C24 -178.2(2) 4_565 .
C15 C16 C21 C24 178.00(17) 4_565 4_565
C15 C16 C21 C24 -0.9(2) . 4_565
C21 C16 C21 C24 -1.49(17) 4_565 4_565

loop_
_platon_squeeze_void_nr
_platon_squeeze_void_average_x
_platon_squeeze_void_average_y
_platon_squeeze_void_average_z
_platon_squeeze_void_volume
_platon_squeeze_void_count_electrons
_platon_squeeze_void_content
1 0.578 0.250 0.696 263 57 ' '
2 0.422 0.750 0.304 263 57 ' '
